data_4102715
loop_
_publ_author_name
'Sunewang R. Wang'
'Zaozao Qiu'
'Zuowei Xie'

_publ_section_title
;
 Insertion of Carboryne into Aromatic Rings: Formation of
 Cyclooctatetraenocarboranes
;
_journal_name_full 'Journal of the American Chemical Society'
_journal_page_first 9988
_journal_page_last 9989
_journal_paper_doi 10.1021/ja1044488
_journal_volume 132
_journal_year 2010
_chemical_formula_sum 'C8 H16 B10 O'
_chemical_formula_weight 236.31
_chemical_name_systematic
; 
 ? 
;
_space_group_IT_number 33
_symmetry_cell_setting orthorhombic
_symmetry_space_group_name_Hall 'P 2c -2n'
_symmetry_space_group_name_H-M 'P n a 21'
_atom_sites_solution_hydrogens geom
_atom_sites_solution_primary direct
_atom_sites_solution_secondary difmap
_audit_creation_method SHELXL-97
_cell_angle_alpha 90.00
_cell_angle_beta 90.00
_cell_angle_gamma 90.00
_cell_formula_units_Z 8
_cell_length_a 32.546(3)
_cell_length_b 6.9766(6)
_cell_length_c 11.6982(10)
_cell_measurement_reflns_used 45
_cell_measurement_temperature 293(2)
_cell_measurement_theta_max 15
_cell_measurement_theta_min 15
_cell_volume 2656.2(4)
_computing_cell_refinement 'BRUKER KAPPA APEXII DUO DIFFRACTOMETER'
_computing_data_collection 'BRUKER KAPPA APEXII DUO DIFFRACTOMETER'
_computing_data_reduction 'BRUKER KAPPA APEXII DUO DIFFRACTOMETER'
_computing_molecular_graphics 'SIEMENS SHELXTL'
_computing_publication_material 'SIEMENS SHELXTL'
_computing_structure_refinement 'SHELXL-97 (Sheldrick, 2008)'
_computing_structure_solution 'SHELXS-97 (Sheldrick, 2008)'
_diffrn_ambient_temperature 293(2)
_diffrn_measured_fraction_theta_full 1.000
_diffrn_measured_fraction_theta_max 1.000
_diffrn_measurement_device_type 'BRUKER KAPPA APEXII DUO DIFFRACTOMETER'
_diffrn_measurement_method 'OMEGA SCAN'
_diffrn_radiation_monochromator graphite
_diffrn_radiation_source 'fine-focus sealed tube'
_diffrn_radiation_type MoK\a
_diffrn_radiation_wavelength 0.71073
_diffrn_reflns_av_R_equivalents 0.0522
_diffrn_reflns_av_sigmaI/netI 0.0418
_diffrn_reflns_limit_h_max 39
_diffrn_reflns_limit_h_min -39
_diffrn_reflns_limit_k_max 7
_diffrn_reflns_limit_k_min -8
_diffrn_reflns_limit_l_max 8
_diffrn_reflns_limit_l_min -14
_diffrn_reflns_number 17098
_diffrn_reflns_theta_full 25.25
_diffrn_reflns_theta_max 25.25
_diffrn_reflns_theta_min 1.25
_exptl_absorpt_coefficient_mu 0.060
_exptl_absorpt_correction_T_max 0.7456
_exptl_absorpt_correction_T_min 0.6625
_exptl_absorpt_correction_type multi-scan
_exptl_crystal_colour colourless
_exptl_crystal_density_diffrn 1.182
_exptl_crystal_density_method 'not measured'
_exptl_crystal_description block
_exptl_crystal_F_000 976
_exptl_crystal_size_max 0.50
_exptl_crystal_size_mid 0.40
_exptl_crystal_size_min 0.30
_refine_diff_density_max 0.425
_refine_diff_density_min -0.191
_refine_diff_density_rms 0.064
_refine_ls_abs_structure_details 'Flack H D (1983), Acta Cryst. A39, 876-881'
_refine_ls_abs_structure_Flack -2(4)
_refine_ls_extinction_method none
_refine_ls_goodness_of_fit_ref 1.027
_refine_ls_hydrogen_treatment riding
_refine_ls_matrix_type full
_refine_ls_number_parameters 343
_refine_ls_number_reflns 4019
_refine_ls_number_restraints 1
_refine_ls_restrained_S_all 1.026
_refine_ls_R_factor_all 0.1238
_refine_ls_R_factor_gt 0.0870
_refine_ls_shift/su_max 0.001
_refine_ls_shift/su_mean 0.000
_refine_ls_structure_factor_coef Fsqd
_refine_ls_weighting_details 'calc w=1/[\s^2^(Fo^2^)+(0.1588P)^2^+1.3397P] where P=(Fo^2^+2Fc^2^)/3'
_refine_ls_weighting_scheme calc
_refine_ls_wR_factor_gt 0.2239
_refine_ls_wR_factor_ref 0.2611
_reflns_number_gt 2767
_reflns_number_total 4019
_reflns_threshold_expression >2sigma(I)
_cod_data_source_file ja1044488_si_002_7.cif
_cod_data_source_block 5c
_cod_database_code 4102715

loop_
_symmetry_equiv_pos_as_xyz
'x, y, z'
'-x, -y, z+1/2'
'x+1/2, -y+1/2, z'
'-x+1/2, y+1/2, z+1/2'

loop_
_atom_site_label
_atom_site_type_symbol
_atom_site_fract_x
_atom_site_fract_y
_atom_site_fract_z
_atom_site_U_iso_or_equiv
_atom_site_adp_type
_atom_site_occupancy
_atom_site_symmetry_multiplicity
_atom_site_calc_flag
_atom_site_refinement_flags
O1' O 0.12062(16) 1.0334(6) 0.4861(6) 0.106(2) Uani 1 1 d .
O1 O 0.13844(18) 0.5550(7) 0.7862(6) 0.109(2) Uani 1 1 d .
C1' C 0.16751(15) 0.7783(7) 0.2661(5) 0.0447(13) Uani 1 1 d .
C2' C 0.20197(15) 0.6679(6) 0.3386(5) 0.0440(12) Uani 1 1 d .
C11' C 0.12764(16) 0.7929(8) 0.3364(6) 0.0611(16) Uani 1 1 d .
H11A H 0.1058 0.8597 0.2946 0.073 Uiso 1 1 calc R
C12' C 0.13732(18) 0.8902(8) 0.4518(6) 0.0668(19) Uani 1 1 d .
C13' C 0.1692(2) 0.7755(10) 0.5253(6) 0.0744(19) Uani 1 1 d .
H13A H 0.1929 0.8550 0.5427 0.089 Uiso 1 1 calc R
H13B H 0.1569 0.7341 0.5966 0.089 Uiso 1 1 calc R
C14' C 0.18197(18) 0.6051(8) 0.4551(5) 0.0624(15) Uani 1 1 d .
H14A H 0.2007 0.5225 0.4984 0.075 Uiso 1 1 calc R
C15' C 0.1419(2) 0.5023(8) 0.4305(6) 0.0683(18) Uani 1 1 d .
H15A H 0.1373 0.3771 0.4547 0.082 Uiso 1 1 calc R
C16' C 0.11448(19) 0.5962(8) 0.3747(7) 0.0679(19) Uani 1 1 d .
H16A H 0.0885 0.5466 0.3592 0.082 Uiso 1 1 calc R
B3' B 0.18243(19) 0.5516(8) 0.2147(7) 0.0536(16) Uani 1 1 d .
H3' H 0.1629 0.4231 0.2123 0.064 Uiso 1 1 calc R
B4' B 0.1739(2) 0.7420(10) 0.1229(6) 0.0563(17) Uani 1 1 d .
H4' H 0.1481 0.7409 0.0622 0.068 Uiso 1 1 calc R
B5' B 0.18944(19) 0.9566(8) 0.1845(8) 0.068(2) Uani 1 1 d .
H5' H 0.1738 1.0921 0.1641 0.082 Uiso 1 1 calc R
B6' B 0.20851(19) 0.9114(8) 0.3197(6) 0.0549(17) Uani 1 1 d .
H6' H 0.2060 1.0198 0.3876 0.066 Uiso 1 1 calc R
B7' B 0.2346(2) 0.5397(8) 0.2512(7) 0.063(2) Uani 1 1 d .
H7' H 0.2489 0.4030 0.2760 0.075 Uiso 1 1 calc R
B8' B 0.2180(2) 0.5872(10) 0.1132(7) 0.067(2) Uani 1 1 d .
H8' H 0.2221 0.4811 0.0446 0.080 Uiso 1 1 calc R
B9' B 0.2224(2) 0.8369(13) 0.0865(7) 0.077(2) Uani 1 1 d .
H9' H 0.2288 0.8934 0.0005 0.092 Uiso 1 1 calc R
B10' B 0.2431(2) 0.9409(9) 0.2100(7) 0.0605(19) Uani 1 1 d .
H10' H 0.2633 1.0669 0.2043 0.073 Uiso 1 1 calc R
B11' B 0.25100(19) 0.7562(8) 0.3155(6) 0.0505(16) Uani 1 1 d .
H11' H 0.2754 0.7586 0.3805 0.061 Uiso 1 1 calc R
B12' B 0.2601(2) 0.7150(10) 0.1689(7) 0.0606(19) Uani 1 1 d .
H12' H 0.2915 0.6938 0.1370 0.073 Uiso 1 1 calc R
C1 C 0.08179(14) 0.2715(7) 0.9761(5) 0.0415(12) Uani 1 1 d .
C2 C 0.04978(15) 0.1934(8) 0.8859(4) 0.0481(13) Uani 1 1 d .
C11 C 0.12452(16) 0.2907(8) 0.9138(6) 0.0613(16) Uani 1 1 d .
H11B H 0.1457 0.3427 0.9646 0.074 Uiso 1 1 calc R
C12 C 0.1187(2) 0.4149(8) 0.8065(7) 0.081(3) Uani 1 1 d .
C13 C 0.0897(2) 0.3328(11) 0.7237(7) 0.085(2) Uani 1 1 d .
H13C H 0.1035 0.3111 0.6513 0.102 Uiso 1 1 calc R
H13D H 0.0672 0.4216 0.7107 0.102 Uiso 1 1 calc R
C14 C 0.0731(2) 0.1460(10) 0.7692(6) 0.0723(18) Uani 1 1 d .
H14B H 0.0549 0.0835 0.7139 0.087 Uiso 1 1 calc R
C15 C 0.10963(19) 0.0290(8) 0.7931(6) 0.0656(17) Uani 1 1 d .
H15B H 0.1138 -0.0892 0.7581 0.079 Uiso 1 1 calc R
C16 C 0.13627(19) 0.1011(9) 0.8671(6) 0.0709(19) Uani 1 1 d .
H16B H 0.1603 0.0380 0.8880 0.085 Uiso 1 1 calc R
B3 B 0.06404(19) 0.0427(8) 0.9999(7) 0.0532(17) Uani 1 1 d .
H3 H 0.0826 -0.0887 0.9934 0.064 Uiso 1 1 calc R
B4 B 0.0709(2) 0.2048(10) 1.1137(7) 0.0600(18) Uani 1 1 d .
H4 H 0.0941 0.1829 1.1807 0.072 Uiso 1 1 calc R
B5 B 0.0596(2) 0.4386(10) 1.0645(8) 0.067(2) Uani 1 1 d .
H5 H 0.0756 0.5641 1.0998 0.080 Uiso 1 1 calc R
B6 B 0.04547(19) 0.4328(8) 0.9254(7) 0.0544(18) Uani 1 1 d .
H6 H 0.0519 0.5576 0.8708 0.065 Uiso 1 1 calc R
B7 B 0.01315(19) 0.0502(9) 0.9527(7) 0.0584(18) Uani 1 1 d .
H7 H -0.0013 -0.0763 0.9135 0.070 Uiso 1 1 calc R
B8 B 0.0246(2) 0.0604(9) 1.0985(7) 0.0633(19) Uani 1 1 d .
H8 H 0.0170 -0.0592 1.1560 0.076 Uiso 1 1 calc R
B9 B 0.0219(2) 0.2997(11) 1.1417(7) 0.0646(18) Uani 1 1 d .
H9 H 0.0130 0.3352 1.2299 0.078 Uiso 1 1 calc R
B10 B 0.0067(2) 0.4422(9) 1.0225(9) 0.074(3) Uani 1 1 d .
H10 H -0.0127 0.5708 1.0313 0.089 Uiso 1 1 calc R
B11 B 0.0015(2) 0.2831(10) 0.9034(7) 0.0608(19) Uani 1 1 d .
H11 H -0.0203 0.3036 0.8324 0.073 Uiso 1 1 calc R
B12 B -0.0141(2) 0.2143(10) 1.0444(7) 0.0612(19) Uani 1 1 d .
H12 H -0.0467 0.1976 1.0675 0.073 Uiso 1 1 calc R

loop_
_atom_site_aniso_label
_atom_site_aniso_U_11
_atom_site_aniso_U_22
_atom_site_aniso_U_33
_atom_site_aniso_U_23
_atom_site_aniso_U_13
_atom_site_aniso_U_12
O1' 0.107(4) 0.059(3) 0.152(6) -0.028(3) 0.073(4) 0.001(2)
O1 0.111(4) 0.089(4) 0.127(5) 0.017(3) 0.040(4) -0.009(3)
C1' 0.038(3) 0.045(3) 0.051(3) 0.006(2) 0.003(2) 0.004(2)
C2' 0.048(3) 0.042(3) 0.042(3) 0.008(2) -0.001(2) 0.004(2)
C11' 0.041(3) 0.065(3) 0.078(5) 0.008(3) 0.012(3) 0.001(2)
C12' 0.069(4) 0.051(3) 0.080(5) -0.022(3) 0.044(4) -0.017(3)
C13' 0.076(4) 0.088(5) 0.059(4) -0.021(4) 0.003(4) -0.006(3)
C14' 0.074(4) 0.063(3) 0.050(4) 0.012(3) 0.003(3) 0.012(3)
C15' 0.087(4) 0.046(3) 0.072(5) 0.004(3) 0.019(4) -0.015(3)
C16' 0.059(3) 0.056(3) 0.089(5) -0.012(3) 0.020(3) -0.013(3)
B3' 0.049(3) 0.041(3) 0.070(5) -0.014(3) -0.004(3) -0.004(2)
B4' 0.046(3) 0.091(5) 0.032(3) 0.016(3) -0.011(3) -0.004(3)
B5' 0.053(4) 0.039(3) 0.112(7) 0.022(4) -0.009(4) 0.004(3)
B6' 0.052(3) 0.050(3) 0.063(5) -0.018(3) 0.007(3) 0.000(3)
B7' 0.059(4) 0.038(3) 0.092(6) -0.009(3) -0.004(4) 0.014(3)
B8' 0.068(4) 0.076(5) 0.056(4) -0.032(4) 0.001(4) 0.000(3)
B9' 0.059(4) 0.115(6) 0.056(5) 0.038(5) 0.000(4) -0.017(4)
B10' 0.058(4) 0.043(3) 0.080(6) 0.001(3) 0.012(4) -0.015(3)
B11' 0.040(3) 0.063(4) 0.048(4) -0.016(3) -0.009(3) 0.003(2)
B12' 0.045(3) 0.075(4) 0.062(5) -0.006(4) 0.011(3) 0.005(3)
C1 0.031(2) 0.052(3) 0.042(3) 0.008(2) -0.007(2) -0.0042(19)
C2 0.039(3) 0.073(3) 0.033(3) -0.002(3) -0.003(2) -0.003(2)
C11 0.040(3) 0.074(4) 0.070(5) 0.002(3) -0.001(3) -0.006(2)
C12 0.096(5) 0.049(3) 0.100(6) 0.011(3) 0.073(5) -0.008(3)
C13 0.076(5) 0.117(6) 0.062(5) 0.004(5) 0.010(4) 0.023(4)
C14 0.080(4) 0.083(4) 0.055(4) -0.011(4) -0.006(3) -0.002(3)
C15 0.067(4) 0.067(3) 0.063(4) -0.017(3) 0.031(4) 0.005(3)
C16 0.059(3) 0.072(4) 0.082(5) 0.019(4) 0.030(4) 0.018(3)
B3 0.063(4) 0.034(3) 0.062(5) 0.008(3) 0.005(3) 0.003(3)
B4 0.057(4) 0.076(4) 0.047(4) 0.013(4) 0.005(3) 0.004(3)
B5 0.062(4) 0.059(4) 0.080(6) -0.019(4) 0.011(4) -0.008(3)
B6 0.062(4) 0.031(3) 0.071(5) 0.007(3) 0.022(4) 0.005(2)
B7 0.058(4) 0.045(3) 0.072(5) -0.005(3) -0.008(4) -0.008(3)
B8 0.066(4) 0.059(4) 0.065(5) 0.025(4) 0.013(4) -0.003(3)
B9 0.064(4) 0.083(5) 0.046(4) -0.007(4) 0.017(3) -0.004(4)
B10 0.050(4) 0.042(3) 0.129(8) 0.010(4) 0.017(4) 0.014(3)
B11 0.033(3) 0.085(5) 0.064(5) 0.013(4) 0.005(3) 0.009(3)
B12 0.038(3) 0.079(4) 0.067(5) 0.016(4) 0.013(3) 0.000(3)

loop_
_atom_type_symbol
_atom_type_description
_atom_type_scat_dispersion_real
_atom_type_scat_dispersion_imag
_atom_type_scat_source
C C 0.0033 0.0016 'International Tables Vol C Tables 4.2.6.8 and 6.1.1.4'
H H 0.0000 0.0000 'International Tables Vol C Tables 4.2.6.8 and 6.1.1.4'
B B 0.0013 0.0007 'International Tables Vol C Tables 4.2.6.8 and 6.1.1.4'
O O 0.0106 0.0060 'International Tables Vol C Tables 4.2.6.8 and 6.1.1.4'

loop_
_geom_angle_atom_site_label_1
_geom_angle_atom_site_label_2
_geom_angle_atom_site_label_3
_geom_angle
C11' C1' C2' 109.8(5)
C11' C1' B4' 129.6(5)
C2' C1' B4' 111.3(4)
C11' C1' B5' 126.7(4)
C2' C1' B5' 110.5(4)
B4' C1' B5' 60.9(4)
C11' C1' B6' 114.7(5)
C2' C1' B6' 62.0(3)
B4' C1' B6' 109.8(5)
B5' C1' B6' 59.8(4)
C11' C1' B3' 118.3(4)
C2' C1' B3' 63.6(3)
B4' C1' B3' 59.9(4)
B5' C1' B3' 110.2(5)
B6' C1' B3' 113.0(4)
C14' C2' C1' 107.6(4)
C14' C2' B7' 128.6(4)
C1' C2' B7' 111.5(5)
C14' C2' B6' 115.8(4)
C1' C2' B6' 63.0(3)
B7' C2' B6' 111.0(4)
C14' C2' B11' 128.0(5)
C1' C2' B11' 113.0(4)
B7' C2' B11' 61.7(3)
B6' C2' B11' 61.1(3)
C14' C2' B3' 115.5(4)
C1' C2' B3' 62.5(3)
B7' C2' B3' 60.0(4)
B6' C2' B3' 112.9(4)
B11' C2' B3' 111.4(4)
C16' C11' C1' 109.8(5)
C16' C11' C12' 101.5(6)
C1' C11' C12' 108.9(5)
O1' C12' C11' 124.3(7)
O1' C12' C13' 122.6(7)
C11' C12' C13' 113.0(5)
C14' C13' C12' 106.7(5)
C13' C14' C15' 103.9(5)
C13' C14' C2' 111.6(5)
C15' C14' C2' 108.9(5)
C16' C15' C14' 116.9(5)
C15' C16' C11' 114.7(6)
B8' B3' B4' 63.8(5)
B8' B3' B7' 60.7(4)
B4' B3' B7' 110.1(5)
B8' B3' C1' 107.4(5)
B4' B3' C1' 58.5(4)
B7' B3' C1' 103.1(4)
B8' B3' C2' 105.2(4)
B4' B3' C2' 102.3(4)
B7' B3' C2' 58.5(4)
C1' B3' C2' 53.9(3)
C1' B4' B3' 61.6(4)
C1' B4' B5' 60.0(4)
B3' B4' B5' 110.9(5)
C1' B4' B9' 106.9(5)
B3' B4' B9' 107.1(5)
B5' B4' B9' 61.0(5)
C1' B4' B8' 104.4(5)
B3' B4' B8' 56.7(4)
B5' B4' B8' 108.1(5)
B9' B4' B8' 59.8(4)
C1' B5' B6' 60.6(4)
C1' B5' B4' 59.1(4)
B6' B5' B4' 109.1(4)
C1' B5' B10' 105.7(5)
B6' B5' B10' 58.8(4)
B4' B5' B10' 107.7(5)
C1' B5' B9' 105.6(4)
B6' B5' B9' 106.7(4)
B4' B5' B9' 60.2(4)
B10' B5' B9' 59.1(4)
B10' B6' C2' 107.1(4)
B10' B6' B5' 62.0(4)
C2' B6' B5' 104.6(4)
B10' B6' C1' 107.3(5)
C2' B6' C1' 55.1(3)
B5' B6' C1' 59.5(4)
B10' B6' B11' 62.4(4)
C2' B6' B11' 59.6(3)
B5' B6' B11' 111.7(5)
C1' B6' B11' 105.3(4)
C2' B7' B8' 105.2(4)
C2' B7' B3' 61.5(4)
B8' B7' B3' 57.5(4)
C2' B7' B12' 104.7(4)
B8' B7' B12' 60.4(4)
B3' B7' B12' 106.9(5)
C2' B7' B11' 59.4(3)
B8' B7' B11' 109.1(5)
B3' B7' B11' 110.8(4)
B12' B7' B11' 59.9(4)
B3' B8' B7' 61.8(4)
B3' B8' B12' 110.5(5)
B7' B8' B12' 60.6(4)
B3' B8' B9' 109.0(5)
B7' B8' B9' 109.0(5)
B12' B8' B9' 60.3(4)
B3' B8' B4' 59.6(4)
B7' B8' B4' 107.7(5)
B12' B8' B4' 107.0(5)
B9' B8' B4' 59.1(4)
B10' B9' B4' 107.5(5)
B10' B9' B8' 107.0(5)
B4' B9' B8' 61.1(4)
B10' B9' B12' 59.0(4)
B4' B9' B12' 107.9(5)
B8' B9' B12' 59.4(4)
B10' B9' B5' 60.4(5)
B4' B9' B5' 58.7(4)
B8' B9' B5' 107.4(5)
B12' B9' B5' 106.9(6)
B6' B10' B12' 107.8(5)
B6' B10' B9' 108.2(5)
B12' B10' B9' 61.2(5)
B6' B10' B5' 59.2(4)
B12' B10' B5' 108.7(5)
B9' B10' B5' 60.5(5)
B6' B10' B11' 59.8(4)
B12' B10' B11' 59.8(4)
B9' B10' B11' 108.9(4)
B5' B10' B11' 107.4(4)
C2' B11' B6' 59.3(3)
C2' B11' B12' 104.3(5)
B6' B11' B12' 105.0(5)
C2' B11' B7' 58.9(3)
B6' B11' B7' 107.4(4)
B12' B11' B7' 59.8(4)
C2' B11' B10' 103.3(4)
B6' B11' B10' 57.8(4)
B12' B11' B10' 58.3(4)
B7' B11' B10' 106.0(5)
B10' B12' B8' 108.4(5)
B10' B12' B7' 109.2(5)
B8' B12' B7' 59.0(4)
B10' B12' B11' 61.9(4)
B8' B12' B11' 108.2(5)
B7' B12' B11' 60.3(4)
B10' B12' B9' 59.8(5)
B8' B12' B9' 60.3(4)
B7' B12' B9' 107.7(5)
B11' B12' B9' 109.5(5)
C11 C1 C2 107.6(5)
C11 C1 B4 129.9(4)
C2 C1 B4 113.4(4)
C11 C1 B5 126.3(4)
C2 C1 B5 111.0(4)
B4 C1 B5 62.0(4)
C11 C1 B3 116.7(4)
C2 C1 B3 64.3(4)
B4 C1 B3 61.7(4)
B5 C1 B3 113.0(5)
C11 C1 B6 112.8(4)
C2 C1 B6 63.0(4)
B4 C1 B6 110.8(4)
B5 C1 B6 58.6(4)
B3 C1 B6 115.3(4)
C1 C2 C14 109.2(4)
C1 C2 B11 113.6(5)
C14 C2 B11 128.2(5)
C1 C2 B6 62.9(3)
C14 C2 B6 117.7(5)
B11 C2 B6 62.7(4)
C1 C2 B7 110.4(4)
C14 C2 B7 126.2(5)
B11 C2 B7 61.7(4)
B6 C2 B7 112.1(4)
C1 C2 B3 61.7(3)
C14 C2 B3 113.5(5)
B11 C2 B3 111.8(5)
B6 C2 B3 113.2(4)
B7 C2 B3 59.8(4)
C16 C11 C12 103.5(6)
C16 C11 C1 108.8(5)
C12 C11 C1 108.5(4)
O1 C12 C13 122.3(8)
O1 C12 C11 123.9(8)
C13 C12 C11 113.4(5)
C12 C13 C14 109.5(6)
C15 C14 C13 105.0(6)
C15 C14 C2 109.7(5)
C13 C14 C2 107.0(5)
C16 C15 C14 116.3(5)
C15 C16 C11 114.3(6)
C1 B3 B8 106.9(4)
C1 B3 B7 103.9(4)
B8 B3 B7 60.3(4)
C1 B3 B4 58.9(4)
B8 B3 B4 62.8(4)
B7 B3 B4 109.8(5)
C1 B3 C2 54.0(3)
B8 B3 C2 105.5(4)
B7 B3 C2 59.5(4)
B4 B3 C2 102.9(4)
C1 B4 B9 105.2(5)
C1 B4 B3 59.4(4)
B9 B4 B3 105.6(5)
C1 B4 B5 59.1(4)
B9 B4 B5 61.6(4)
B3 B4 B5 108.7(5)
C1 B4 B8 103.4(5)
B9 B4 B8 58.4(4)
B3 B4 B8 57.8(4)
B5 B4 B8 107.9(5)
B6 B5 C1 61.2(4)
B6 B5 B4 110.3(5)
C1 B5 B4 58.8(4)
B6 B5 B10 58.4(5)
C1 B5 B10 104.4(5)
B4 B5 B10 107.6(5)
B6 B5 B9 106.6(5)
C1 B5 B9 102.9(4)
B4 B5 B9 58.9(4)
B10 B5 B9 59.5(4)
B5 B6 B10 63.7(5)
B5 B6 C1 60.1(4)
B10 B6 C1 107.6(5)
B5 B6 C2 104.9(4)
B10 B6 C2 106.0(4)
C1 B6 C2 54.1(3)
B5 B6 B11 111.7(5)
B10 B6 B11 61.6(4)
C1 B6 B11 102.5(4)
C2 B6 B11 57.7(3)
C2 B7 B3 60.7(3)
C2 B7 B8 105.6(4)
B3 B7 B8 59.4(4)
C2 B7 B11 58.2(3)
B3 B7 B11 109.6(4)
B8 B7 B11 109.1(5)
C2 B7 B12 103.9(4)
B3 B7 B12 107.3(5)
B8 B7 B12 59.9(4)
B11 B7 B12 60.3(4)
B3 B8 B9 107.3(4)
B3 B8 B7 60.3(4)
B9 B8 B7 108.1(5)
B3 B8 B12 109.4(5)
B9 B8 B12 59.3(4)
B7 B8 B12 61.6(4)
B3 B8 B4 59.4(4)
B9 B8 B4 58.9(4)
B7 B8 B4 107.1(5)
B12 B8 B4 106.7(4)
B12 B9 B8 61.1(4)
B12 B9 B4 111.1(5)
B8 B9 B4 62.6(4)
B12 B9 B10 59.4(4)
B8 B9 B10 108.7(6)
B4 B9 B10 108.5(5)
B12 B9 B5 108.3(6)
B8 B9 B5 109.6(5)
B4 B9 B5 59.6(4)
B10 B9 B5 59.9(4)
B6 B10 B12 110.5(5)
B6 B10 B9 107.1(5)
B12 B10 B9 59.1(4)
B6 B10 B11 61.7(4)
B12 B10 B11 60.9(4)
B9 B10 B11 106.8(5)
B6 B10 B5 57.9(4)
B12 B10 B5 108.6(5)
B9 B10 B5 60.6(4)
B11 B10 B5 107.2(5)
C2 B11 B7 60.2(4)
C2 B11 B10 103.6(5)
B7 B11 B10 107.2(6)
C2 B11 B6 59.6(3)
B7 B11 B6 108.5(5)
B10 B11 B6 56.7(4)
C2 B11 B12 105.9(5)
B7 B11 B12 60.9(4)
B10 B11 B12 58.4(4)
B6 B11 B12 104.5(5)
B9 B12 B10 61.5(5)
B9 B12 B8 59.6(4)
B10 B12 B8 109.2(5)
B9 B12 B11 108.6(5)
B10 B12 B11 60.7(5)
B8 B12 B11 106.8(5)
B9 B12 B7 105.9(5)
B10 B12 B7 107.4(5)
B8 B12 B7 58.5(4)
B11 B12 B7 58.8(4)

loop_
_geom_bond_atom_site_label_1
_geom_bond_atom_site_label_2
_geom_bond_distance
O1' C12' 1.206(7)
O1 C12 1.193(7)
C1' C11' 1.540(8)
C1' C2' 1.603(7)
C1' B4' 1.707(9)
C1' B5' 1.723(8)
C1' B6' 1.743(8)
C1' B3' 1.760(7)
C2' C14' 1.573(8)
C2' B7' 1.723(9)
C2' B6' 1.726(7)
C2' B11' 1.732(8)
C2' B3' 1.778(9)
C11' C16' 1.506(8)
C11' C12' 1.543(10)
C12' C13' 1.568(10)
C13' C14' 1.503(8)
C14' C15' 1.517(8)
C15' C16' 1.285(9)
B3' B8' 1.677(11)
B3' B4' 1.731(9)
B3' B7' 1.752(9)
B4' B5' 1.737(10)
B4' B9' 1.764(9)
B4' B8' 1.800(10)
B5' B6' 1.729(12)
B5' B10' 1.777(9)
B5' B9' 1.778(12)
B6' B10' 1.720(10)
B6' B11' 1.757(8)
B7' B8' 1.734(12)
B7' B12' 1.764(10)
B7' B11' 1.771(8)
B8' B12' 1.759(10)
B8' B9' 1.776(11)
B9' B10' 1.753(11)
B9' B12' 1.776(11)
B10' B12' 1.738(9)
B10' B11' 1.802(10)
B11' B12' 1.765(11)
C1 C11 1.576(7)
C1 C2 1.580(7)
C1 B4 1.712(9)
C1 B5 1.718(9)
C1 B3 1.720(7)
C1 B6 1.736(8)
C2 C14 1.597(9)
C2 B11 1.704(8)
C2 B6 1.739(8)
C2 B7 1.741(8)
C2 B3 1.761(9)
C11 C16 1.482(9)
C11 C12 1.537(10)
C12 C13 1.470(11)
C13 C14 1.507(10)
C14 C15 1.468(9)
C15 C16 1.325(9)
B3 B8 1.731(10)
B3 B7 1.747(9)
B3 B4 1.760(10)
B4 B9 1.755(9)
B4 B5 1.768(10)
B4 B8 1.820(10)
B5 B6 1.691(12)
B5 B10 1.790(11)
B5 B9 1.804(10)
B6 B10 1.700(10)
B6 B11 1.791(10)
B7 B8 1.748(11)
B7 B11 1.766(10)
B7 B12 1.803(10)
B8 B9 1.746(10)
B8 B12 1.773(10)
B9 B12 1.741(11)
B9 B10 1.784(12)
B10 B12 1.747(9)
B10 B11 1.790(13)
B11 B12 1.792(11)
